data_7023672
loop_
_publ_author_name
'M\'enard, Gabriel'
'Tran, Lina'
'Stephan, Douglas W.'

_publ_section_title
;
 Activation of H2 using P/Al based frustrated Lewis pairs and reactions
 with olefins.
;
_journal_issue 37
_journal_name_full 'Dalton transactions (Cambridge, England : 2003)'
_journal_page_first 13685
_journal_page_last 13691
_journal_paper_doi 10.1039/c3dt51739j
_journal_volume 42
_journal_year 2013
_chemical_formula_sum 'C99 H35 Al2 F54 P'
_chemical_formula_weight 2335.20
_chemical_name_systematic
; 
 ? 
;
_space_group_IT_number 2
_symmetry_cell_setting triclinic
_symmetry_space_group_name_Hall '-P 1'
_symmetry_space_group_name_H-M 'P -1'
_atom_sites_solution_hydrogens geom
_atom_sites_solution_primary direct
_atom_sites_solution_secondary difmap
_audit_creation_method SHELXL-97
_cell_angle_alpha 88.445(6)
_cell_angle_beta 86.663(6)
_cell_angle_gamma 83.482(6)
_cell_formula_units_Z 2
_cell_length_a 12.4265(18)
_cell_length_b 16.935(3)
_cell_length_c 21.347(3)
_cell_measurement_temperature 296(2)
_cell_volume 4454.8(12)
_computing_structure_refinement 'SHELXL-97 (Sheldrick, 2008)'
_computing_structure_solution 'SHELXS-97 (Sheldrick, 2008)'
_diffrn_ambient_temperature 296(2)
_diffrn_measured_fraction_theta_full 0.988
_diffrn_measured_fraction_theta_max 0.988
_diffrn_radiation_monochromator graphite
_diffrn_radiation_source 'fine-focus sealed tube'
_diffrn_radiation_type MoK\a
_diffrn_radiation_wavelength 0.71073
_diffrn_reflns_av_R_equivalents 0.0670
_diffrn_reflns_av_sigmaI/netI 0.0936
_diffrn_reflns_limit_h_max 16
_diffrn_reflns_limit_h_min -15
_diffrn_reflns_limit_k_max 22
_diffrn_reflns_limit_k_min -22
_diffrn_reflns_limit_l_max 22
_diffrn_reflns_limit_l_min -28
_diffrn_reflns_number 84200
_diffrn_reflns_theta_full 28.49
_diffrn_reflns_theta_max 28.49
_diffrn_reflns_theta_min 1.53
_exptl_absorpt_coefficient_mu 0.216
_exptl_absorpt_correction_T_max 0.9787
_exptl_absorpt_correction_T_min 0.9787
_exptl_crystal_density_diffrn 1.741
_exptl_crystal_density_method 'not measured'
_exptl_crystal_F_000 2312
_exptl_crystal_size_max 0.10
_exptl_crystal_size_mid 0.10
_exptl_crystal_size_min 0.10
_refine_diff_density_max 1.465
_refine_diff_density_min -0.492
_refine_diff_density_rms 0.099
_refine_ls_extinction_method none
_refine_ls_goodness_of_fit_ref 1.045
_refine_ls_hydrogen_treatment mixed
_refine_ls_matrix_type full
_refine_ls_number_parameters 1427
_refine_ls_number_reflns 22314
_refine_ls_number_restraints 0
_refine_ls_restrained_S_all 1.045
_refine_ls_R_factor_all 0.1682
_refine_ls_R_factor_gt 0.0817
_refine_ls_shift/su_max 0.000
_refine_ls_shift/su_mean 0.000
_refine_ls_structure_factor_coef Fsqd
_refine_ls_weighting_details 'calc w=1/[\s^2^(Fo^2^)+(0.1437P)^2^+2.3660P] where P=(Fo^2^+2Fc^2^)/3'
_refine_ls_weighting_scheme calc
_refine_ls_wR_factor_gt 0.2275
_refine_ls_wR_factor_ref 0.2773
_reflns_number_gt 11191
_reflns_number_total 22314
_reflns_threshold_expression >2sigma(I)
_cod_data_source_file c3dt51739j.txt
_cod_data_source_block gm077_0m
_cod_original_cell_volume 4454.6(11)
_cod_original_sg_symbol_H-M P-1
_cod_database_code 7023672

loop_
_symmetry_equiv_pos_as_xyz
'x, y, z'
'-x, -y, -z'

loop_
_atom_site_label
_atom_site_type_symbol
_atom_site_fract_x
_atom_site_fract_y
_atom_site_fract_z
_atom_site_U_iso_or_equiv
_atom_site_adp_type
_atom_site_occupancy
_atom_site_symmetry_multiplicity
_atom_site_calc_flag
_atom_site_refinement_flags
Al1 Al 0.07563(10) 0.23252(7) 0.30749(6) 0.0236(3) Uani 1 1 d .
Al2 Al 0.16054(9) 0.22849(7) 0.15088(6) 0.0209(3) Uani 1 1 d .
H1 H 0.139(4) 0.233(3) 0.234(2) 0.041 Uiso 1 1 d .
P1 P 0.46323(12) 0.68825(9) 0.26485(8) 0.0338(5) Uani 0.862(5) 1 d P
H2 H 0.4628 0.6424 0.2198 0.500 Uiso 0.862(5) 1 d P
P1A P 0.4512(7) 0.7123(5) 0.3076(4) 0.028(3) Uani 0.138(5) 1 d P
H2A H 0.4518 0.7429 0.3445 0.500 Uiso 0.138(5) 1 d P
F1 F -0.07574(19) 0.26841(15) 0.16192(11) 0.0297(6) Uani 1 1 d .
F2 F -0.2162(2) 0.39235(17) 0.13093(13) 0.0404(7) Uani 1 1 d .
F3 F -0.1421(2) 0.52468(17) 0.07800(14) 0.0490(8) Uani 1 1 d .
F4 F 0.0701(2) 0.52762(16) 0.05089(13) 0.0428(7) Uani 1 1 d .
F5 F 0.2336(2) 0.50506(16) 0.14526(12) 0.0412(7) Uani 1 1 d .
F6 F 0.4435(3) 0.51707(19) 0.11326(15) 0.0529(8) Uani 1 1 d .
F7 F 0.5499(2) 0.4220(2) 0.02557(16) 0.0552(9) Uani 1 1 d .
F8 F 0.4554(2) 0.02923(17) 0.18530(13) 0.0444(7) Uani 1 1 d .
F9 F 0.3536(3) -0.11242(19) 0.01907(18) 0.0683(10) Uani 1 1 d .
F10 F 0.3140(3) 0.0252(2) -0.04874(15) 0.0598(9) Uani 1 1 d .
F11 F 0.3439(2) 0.16397(17) 0.00164(13) 0.0431(7) Uani 1 1 d .
F12 F 0.27462(19) 0.34833(14) 0.20804(11) 0.0302(6) Uani 1 1 d .
F13 F 0.4817(2) 0.37290(17) 0.21747(14) 0.0447(7) Uani 1 1 d .
F14 F 0.6434(2) 0.26882(18) 0.16853(14) 0.0469(7) Uani 1 1 d .
F15 F 0.5958(2) 0.13736(17) 0.11306(14) 0.0442(7) Uani 1 1 d .
F16 F 0.23284(19) 0.07540(14) 0.20841(11) 0.0309(6) Uani 1 1 d .
F17 F 0.1918(2) -0.07365(16) 0.19777(15) 0.0499(8) Uani 1 1 d .
F18 F 0.0441(2) -0.10978(16) 0.11742(16) 0.0523(8) Uani 1 1 d .
F19 F -0.0662(2) 0.00648(18) 0.05131(14) 0.0448(7) Uani 1 1 d .
F20 F -0.1871(2) 0.14903(18) 0.10676(14) 0.0432(7) Uani 1 1 d .
F21 F -0.2970(2) 0.26291(19) 0.03622(16) 0.0534(8) Uani 1 1 d .
F22 F -0.1897(3) 0.33871(19) -0.05664(16) 0.0590(9) Uani 1 1 d .
F23 F 0.0237(3) 0.29492(19) -0.08408(14) 0.0532(8) Uani 1 1 d .
F24 F 0.1315(2) 0.17929(18) -0.01523(13) 0.0424(7) Uani 1 1 d .
F25 F 0.3090(2) 0.18549(17) 0.30743(14) 0.0436(7) Uani 1 1 d .
F26 F 0.4396(2) 0.06704(19) 0.35705(16) 0.0534(8) Uani 1 1 d .
F27 F 0.3531(3) -0.0531(2) 0.42115(17) 0.0609(9) Uani 1 1 d .
F28 F 0.1358(3) -0.05546(17) 0.43138(14) 0.0524(8) Uani 1 1 d .
F29 F 0.0069(3) -0.04423(18) 0.31453(14) 0.0515(8) Uani 1 1 d .
F30 F -0.0368(3) 0.15938(18) 0.46164(14) 0.0494(8) Uani 1 1 d .
F31 F -0.2529(2) 0.1490(2) 0.46974(16) 0.0595(9) Uani 1 1 d .
F32 F -0.3373(2) 0.0383(2) 0.40324(17) 0.0690(10) Uani 1 1 d .
F33 F 0.0822(3) 0.2685(2) 0.48874(16) 0.0680(10) Uani 1 1 d .
F34 F 0.3979(5) 0.1103(3) 0.5392(2) 0.121(2) Uani 1 1 d .
F35 F 0.0343(2) 0.39265(15) 0.25290(12) 0.0349(6) Uani 1 1 d .
F36 F 0.0753(3) 0.53941(17) 0.27989(15) 0.0536(8) Uani 1 1 d .
F37 F 0.1905(3) 0.56216(17) 0.38056(15) 0.0567(9) Uani 1 1 d .
F38 F 0.2701(3) 0.43578(19) 0.45026(14) 0.0512(8) Uani 1 1 d .
F39 F -0.3605(2) 0.3264(2) 0.3338(2) 0.0699(11) Uani 1 1 d .
F40 F -0.4048(2) 0.1904(2) 0.28613(17) 0.0612(9) Uani 1 1 d .
F41 F -0.2392(2) 0.08563(19) 0.23968(15) 0.0511(8) Uani 1 1 d .
F42 F -0.1184(3) 0.3079(2) 0.44895(15) 0.0599(9) Uani 1 1 d .
F43 F -0.0845(3) 0.4476(2) 0.49580(16) 0.0680(10) Uani 1 1 d .
F44 F -0.1120(3) 0.5826(2) 0.42339(18) 0.0659(10) Uani 1 1 d .
F45 F -0.1724(3) 0.5744(2) 0.30484(18) 0.0703(10) Uani 1 1 d .
F46 F -0.2038(3) 0.43392(19) 0.25783(14) 0.0564(8) Uani 1 1 d .
F47 F -0.0352(2) 0.11402(15) 0.24899(12) 0.0360(6) Uani 1 1 d .
F48 F 0.5133(3) 0.1864(3) 0.4501(3) 0.1119(18) Uani 1 1 d .
F49 F 0.1813(5) 0.1501(3) 0.5572(2) 0.1099(17) Uani 1 1 d .
F50 F 0.2312(2) 0.31000(16) -0.00643(13) 0.0414(7) Uani 1 1 d .
F51 F 0.4434(2) 0.31865(19) -0.03529(15) 0.0529(8) Uani 1 1 d .
F52 F 0.4292(3) -0.10936(17) 0.13438(17) 0.0603(9) Uani 1 1 d .
F53 F -0.2058(3) -0.0592(2) 0.32718(16) 0.0608(9) Uani 1 1 d .
F54 F 0.4109(3) 0.2987(2) 0.3775(2) 0.0693(10) Uani 1 1 d .
C1 C 0.1502(4) 0.1337(3) 0.3465(2) 0.0305(10) Uani 1 1 d .
C2 C 0.2631(4) 0.1283(3) 0.3386(2) 0.0359(11) Uani 1 1 d .
C3 C 0.3323(4) 0.0669(3) 0.3635(2) 0.0405(12) Uani 1 1 d .
C4 C 0.2877(4) 0.0050(3) 0.3945(2) 0.0395(12) Uani 1 1 d .
C5 C 0.1779(4) 0.0075(3) 0.4015(2) 0.0414(12) Uani 1 1 d .
C6 C 0.1072(4) 0.0687(3) 0.3774(2) 0.0303(10) Uani 1 1 d .
C7 C -0.0093(4) 0.0598(3) 0.3855(2) 0.0346(11) Uani 1 1 d .
C8 C -0.0790(4) 0.1070(3) 0.4261(2) 0.0384(11) Uani 1 1 d .
C9 C -0.1888(4) 0.1009(3) 0.4320(2) 0.0427(12) Uani 1 1 d .
C10 C -0.2308(4) 0.0454(4) 0.3982(3) 0.0478(14) Uani 1 1 d .
C11 C -0.1648(4) -0.0050(3) 0.3602(2) 0.0437(13) Uani 1 1 d .
C12 C -0.0543(4) 0.0033(3) 0.3538(2) 0.0380(11) Uani 1 1 d .
C13 C -0.0841(4) 0.2339(3) 0.3024(2) 0.0330(10) Uani 1 1 d .
C14 C -0.1713(4) 0.2883(3) 0.3219(2) 0.0328(10) Uani 1 1 d .
C15 C -0.2768(4) 0.2722(3) 0.3164(3) 0.0447(13) Uani 1 1 d .
C16 C -0.3003(4) 0.2032(4) 0.2905(3) 0.0479(14) Uani 1 1 d .
C17 C -0.2185(4) 0.1519(3) 0.2671(2) 0.0382(11) Uani 1 1 d .
C18 C -0.1127(4) 0.1669(3) 0.2742(2) 0.0331(10) Uani 1 1 d .
C19 C -0.1563(4) 0.3666(3) 0.3506(2) 0.0387(11) Uani 1 1 d .
C20 C -0.1276(4) 0.3731(3) 0.4115(2) 0.0450(13) Uani 1 1 d .
C21 C -0.1095(5) 0.4440(4) 0.4363(3) 0.0508(14) Uani 1 1 d .
C22 C -0.1250(5) 0.5124(3) 0.4001(3) 0.0511(14) Uani 1 1 d .
C23 C -0.1564(4) 0.5081(3) 0.3396(3) 0.0490(14) Uani 1 1 d .
C24 C -0.1726(4) 0.4361(3) 0.3163(2) 0.0442(13) Uani 1 1 d .
C25 C 0.1243(4) 0.3339(3) 0.3388(2) 0.0307(10) Uani 1 1 d .
C26 C 0.0910(4) 0.4022(3) 0.3035(2) 0.0348(11) Uani 1 1 d .
C27 C 0.1129(4) 0.4767(3) 0.3166(2) 0.0410(12) Uani 1 1 d .
C28 C 0.1690(4) 0.4885(3) 0.3665(3) 0.0423(12) Uani 1 1 d .
C29 C 0.2077(4) 0.4243(3) 0.4021(2) 0.0362(11) Uani 1 1 d .
C30 C 0.1890(3) 0.3468(3) 0.3882(2) 0.0294(10) Uani 1 1 d .
C31 C 0.2423(4) 0.2836(3) 0.4288(2) 0.0400(12) Uani 1 1 d .
C33 C 0.4065(6) 0.2048(4) 0.4582(4) 0.071(2) Uani 1 1 d .
C34 C 0.3504(8) 0.1645(4) 0.5026(4) 0.083(3) Uani 1 1 d .
C35 C 0.2387(8) 0.1845(4) 0.5127(3) 0.074(2) Uani 1 1 d .
C36 C 0.1893(5) 0.2451(3) 0.4754(3) 0.0495(14) Uani 1 1 d .
C37 C 0.0753(3) 0.3269(2) 0.11856(18) 0.0223(8) Uani 1 1 d .
C38 C -0.0347(3) 0.3310(3) 0.13170(19) 0.0265(9) Uani 1 1 d .
C39 C -0.1099(3) 0.3951(3) 0.1179(2) 0.0305(10) Uani 1 1 d .
C40 C -0.0734(4) 0.4608(3) 0.0911(2) 0.0329(11) Uani 1 1 d .
C41 C 0.0366(4) 0.4623(3) 0.0780(2) 0.0314(10) Uani 1 1 d .
C42 C 0.1107(3) 0.3967(2) 0.09011(19) 0.0253(9) Uani 1 1 d .
C43 C 0.2267(3) 0.4043(3) 0.0723(2) 0.0266(9) Uani 1 1 d .
C44 C 0.2830(4) 0.4580(3) 0.1008(2) 0.0337(11) Uani 1 1 d .
C45 C 0.3918(4) 0.4643(3) 0.0852(2) 0.0389(12) Uani 1 1 d .
C46 C 0.4445(4) 0.4161(3) 0.0400(2) 0.0393(12) Uani 1 1 d .
C47 C 0.3909(4) 0.3638(3) 0.0097(2) 0.0366(11) Uani 1 1 d .
C48 C 0.2832(4) 0.3599(3) 0.0253(2) 0.0305(10) Uani 1 1 d .
C49 C 0.1145(3) 0.1231(2) 0.12977(19) 0.0237(9) Uani 1 1 d .
C50 C 0.1611(3) 0.0610(2) 0.1662(2) 0.0258(9) Uani 1 1 d .
C51 C 0.1402(4) -0.0164(3) 0.1629(2) 0.0352(11) Uani 1 1 d .
C52 C 0.0642(4) -0.0350(3) 0.1221(2) 0.0361(11) Uani 1 1 d .
C53 C 0.0110(3) 0.0253(3) 0.0877(2) 0.0333(11) Uani 1 1 d .
C54 C 0.0359(3) 0.1029(3) 0.0896(2) 0.0288(10) Uani 1 1 d .
C55 C -0.0244(3) 0.1635(3) 0.0492(2) 0.0280(9) Uani 1 1 d .
C56 C -0.1345(3) 0.1845(3) 0.0596(2) 0.0333(11) Uani 1 1 d .
C57 C -0.1894(4) 0.2418(3) 0.0248(2) 0.0379(11) Uani 1 1 d .
C58 C -0.1366(4) 0.2808(3) -0.0227(2) 0.0413(12) Uani 1 1 d .
C59 C -0.0272(4) 0.2602(3) -0.0366(2) 0.0397(12) Uani 1 1 d .
C60 C 0.0263(4) 0.2011(3) -0.0006(2) 0.0328(10) Uani 1 1 d .
C61 C 0.3216(3) 0.2316(2) 0.15058(18) 0.0222(8) Uani 1 1 d .
C62 C 0.3516(3) 0.2950(2) 0.18108(19) 0.0251(9) Uani 1 1 d .
C63 C 0.4588(4) 0.3091(3) 0.1873(2) 0.0303(10) Uani 1 1 d .
C64 C 0.5404(3) 0.2565(3) 0.1628(2) 0.0347(11) Uani 1 1 d .
C65 C 0.5142(3) 0.1908(3) 0.1336(2) 0.0307(10) Uani 1 1 d .
C66 C 0.4079(3) 0.1772(2) 0.12690(19) 0.0232(9) Uani 1 1 d .
C67 C 0.3934(3) 0.1018(3) 0.0968(2) 0.0265(9) Uani 1 1 d .
C68 C 0.4183(3) 0.0299(3) 0.1281(2) 0.0314(10) Uani 1 1 d .
C69 C 0.4054(4) -0.0412(3) 0.1021(3) 0.0413(12) Uani 1 1 d .
C70 C 0.3677(4) -0.0427(3) 0.0432(3) 0.0410(12) Uani 1 1 d .
C71 C 0.3465(4) 0.0266(3) 0.0097(2) 0.0375(11) Uani 1 1 d .
C72 C 0.3601(3) 0.0979(3) 0.0360(2) 0.0309(10) Uani 1 1 d .
C73 C 0.5081(4) 0.6155(3) 0.3240(2) 0.0401(12) Uani 1 1 d .
C74 C 0.5840(4) 0.6275(3) 0.3687(3) 0.0450(13) Uani 1 1 d .
C75 C 0.6082(4) 0.5659(4) 0.4109(3) 0.0503(14) Uani 1 1 d .
H75 H 0.6564 0.5732 0.4415 0.060 Uiso 1 1 calc R
C76 C 0.4921(4) 0.4840(3) 0.3651(2) 0.0421(12) Uani 1 1 d .
H76 H 0.4630 0.4359 0.3636 0.051 Uiso 1 1 calc R
C77 C 0.5657(5) 0.4942(3) 0.4108(2) 0.0488(14) Uani 1 1 d .
C78 C 0.4621(4) 0.5436(3) 0.3222(2) 0.0365(11) Uani 1 1 d .
C79 C 0.3819(4) 0.5285(3) 0.2749(2) 0.0445(13) Uani 1 1 d .
H79A H 0.3562 0.4778 0.2839 0.067 Uiso 1 1 calc R
H79B H 0.4166 0.5285 0.2335 0.067 Uiso 1 1 calc R
H79C H 0.3219 0.5695 0.2772 0.067 Uiso 1 1 calc R
C80 C 0.5943(5) 0.4302(4) 0.4586(3) 0.0661(18) Uani 1 1 d .
H80A H 0.6691 0.4296 0.4678 0.099 Uiso 1 1 calc R
H80B H 0.5828 0.3797 0.4424 0.099 Uiso 1 1 calc R
H80C H 0.5493 0.4402 0.4963 0.099 Uiso 1 1 calc R
C81 C 0.6391(5) 0.7012(4) 0.3723(3) 0.0673(18) Uani 1 1 d .
H81A H 0.6741 0.7008 0.4113 0.101 Uiso 1 1 calc R
H81B H 0.5864 0.7471 0.3700 0.101 Uiso 1 1 calc R
H81C H 0.6924 0.7030 0.3380 0.101 Uiso 1 1 calc R
C82 C 0.5571(4) 0.7558(3) 0.2395(2) 0.0394(12) Uani 1 1 d .
C83 C 0.6447(5) 0.7225(3) 0.2009(3) 0.0517(15) Uani 1 1 d .
C84 C 0.7212(5) 0.7721(4) 0.1789(3) 0.0570(16) Uani 1 1 d .
H84 H 0.7797 0.7509 0.1532 0.068 Uiso 1 1 calc R
C85 C 0.7140(5) 0.8493(4) 0.1934(2) 0.0529(15) Uani 1 1 d .
C86 C 0.6279(4) 0.8805(3) 0.2309(2) 0.0433(12) Uani 1 1 d .
H86 H 0.6228 0.9340 0.2409 0.052 Uiso 1 1 calc R
C87 C 0.5485(4) 0.8360(3) 0.2545(2) 0.0384(11) Uani 1 1 d .
C88 C 0.4557(5) 0.8778(3) 0.2948(3) 0.0539(15) Uani 1 1 d .
H88A H 0.3900 0.8811 0.2728 0.081 Uiso 1 1 calc R
H88B H 0.4715 0.9304 0.3037 0.081 Uiso 1 1 calc R
H88C H 0.4467 0.8483 0.3334 0.081 Uiso 1 1 calc R
C89 C 0.8002(5) 0.9018(5) 0.1700(3) 0.080(2) Uani 1 1 d .
H89A H 0.8540 0.9014 0.2006 0.120 Uiso 1 1 calc R
H89B H 0.7670 0.9552 0.1636 0.120 Uiso 1 1 calc R
H89C H 0.8340 0.8820 0.1311 0.120 Uiso 1 1 calc R
C90 C 0.6615(6) 0.6373(4) 0.1822(4) 0.077(2) Uani 1 1 d .
H90A H 0.6427 0.6041 0.2175 0.116 Uiso 1 1 calc R
H90B H 0.7361 0.6233 0.1689 0.116 Uiso 1 1 calc R
H90C H 0.6163 0.6297 0.1484 0.116 Uiso 1 1 calc R
C91 C 0.3206(4) 0.7249(3) 0.2811(3) 0.0430(13) Uani 1 1 d .
C92 C 0.2634(5) 0.7345(3) 0.2271(3) 0.0574(17) Uani 1 1 d .
C93 C 0.3159(7) 0.7301(4) 0.1620(3) 0.091(3) Uani 1 1 d .
H93A H 0.3323 0.6755 0.1505 0.137 Uiso 1 1 calc R
H93B H 0.3818 0.7550 0.1608 0.137 Uiso 1 1 calc R
H93C H 0.2674 0.7571 0.1330 0.137 Uiso 1 1 calc R
C94 C 0.2689(6) 0.7310(3) 0.3399(3) 0.0623(17) Uani 1 1 d .
C95 C 0.3288(7) 0.7236(4) 0.3991(3) 0.083(2) Uani 1 1 d .
H95A H 0.3474 0.6684 0.4095 0.125 Uiso 1 1 calc R
H95B H 0.2836 0.7484 0.4327 0.125 Uiso 1 1 calc R
H95C H 0.3938 0.7492 0.3932 0.125 Uiso 1 1 calc R
C96 C 0.1557(7) 0.7443(4) 0.3417(5) 0.091(3) Uani 1 1 d .
H96 H 0.1186 0.7501 0.3807 0.109 Uiso 1 1 calc R
C97 C 0.0970(6) 0.7492(4) 0.2901(7) 0.112(4) Uani 1 1 d .
C98 C 0.1518(7) 0.7460(4) 0.2333(5) 0.098(3) Uani 1 1 d .
H98 H 0.1128 0.7517 0.1972 0.117 Uiso 1 1 calc R
C99 C 0.3544(5) 0.2637(3) 0.4207(3) 0.0517(15) Uani 1 1 d .
C100 C -0.0250(7) 0.7592(6) 0.2981(9) 0.215(9) Uani 1 1 d .
H10A H -0.0546 0.7372 0.2628 0.322 Uiso 1 1 calc R
H10B H -0.0507 0.8147 0.3007 0.322 Uiso 1 1 calc R
H10C H -0.0473 0.7321 0.3358 0.322 Uiso 1 1 calc R

loop_
_atom_site_aniso_label
_atom_site_aniso_U_11
_atom_site_aniso_U_22
_atom_site_aniso_U_33
_atom_site_aniso_U_23
_atom_site_aniso_U_13
_atom_site_aniso_U_12
Al1 0.0217(6) 0.0235(7) 0.0244(6) 0.0016(5) 0.0001(5) 0.0014(5)
Al2 0.0182(6) 0.0218(6) 0.0224(6) 0.0016(5) -0.0014(5) -0.0009(5)
P1 0.0409(9) 0.0273(8) 0.0332(11) -0.0021(7) -0.0071(6) -0.0014(6)
P1A 0.041(5) 0.022(4) 0.021(6) -0.009(4) -0.004(4) -0.007(4)
F1 0.0252(13) 0.0319(14) 0.0313(13) 0.0067(11) 0.0016(10) -0.0031(10)
F2 0.0205(13) 0.0484(17) 0.0498(17) 0.0025(13) -0.0024(12) 0.0065(12)
F3 0.0432(17) 0.0384(17) 0.0603(19) 0.0108(14) -0.0093(14) 0.0178(13)
F4 0.0496(17) 0.0281(15) 0.0491(17) 0.0143(13) -0.0050(14) -0.0001(12)
F5 0.0510(17) 0.0372(16) 0.0364(15) -0.0041(12) -0.0034(13) -0.0083(13)
F6 0.0551(19) 0.055(2) 0.0551(19) 0.0030(15) -0.0140(15) -0.0312(16)
F7 0.0301(15) 0.063(2) 0.071(2) 0.0217(17) 0.0035(15) -0.0115(14)
F8 0.0512(18) 0.0362(16) 0.0457(17) 0.0044(13) -0.0174(14) 0.0010(13)
F9 0.085(3) 0.0405(19) 0.082(2) -0.0311(17) -0.007(2) -0.0115(18)
F10 0.066(2) 0.066(2) 0.0493(19) -0.0175(16) -0.0154(16) -0.0076(17)
F11 0.0479(17) 0.0436(17) 0.0379(15) 0.0037(13) -0.0083(13) -0.0043(13)
F12 0.0320(13) 0.0252(13) 0.0326(14) -0.0057(11) -0.0019(11) 0.0020(10)
F13 0.0433(16) 0.0394(16) 0.0557(18) -0.0167(14) -0.0084(14) -0.0165(13)
F14 0.0246(14) 0.0573(19) 0.0625(19) -0.0120(15) -0.0034(13) -0.0180(13)
F15 0.0195(13) 0.0448(17) 0.068(2) -0.0167(15) 0.0044(13) -0.0011(12)
F16 0.0314(13) 0.0282(14) 0.0325(14) 0.0011(11) -0.0072(11) 0.0011(11)
F17 0.0528(18) 0.0242(15) 0.072(2) 0.0067(14) -0.0085(16) -0.0010(13)
F18 0.0495(18) 0.0267(15) 0.083(2) -0.0123(15) 0.0005(16) -0.0144(13)
F19 0.0328(15) 0.0525(18) 0.0537(18) -0.0155(14) -0.0025(13) -0.0208(13)
F20 0.0224(13) 0.0521(18) 0.0544(18) 0.0033(14) 0.0057(12) -0.0054(12)
F21 0.0255(15) 0.058(2) 0.076(2) -0.0038(17) -0.0151(14) 0.0052(13)
F22 0.066(2) 0.0482(19) 0.067(2) 0.0059(16) -0.0371(17) -0.0077(16)
F23 0.065(2) 0.053(2) 0.0426(17) 0.0106(15) -0.0032(15) -0.0147(16)
F24 0.0296(14) 0.0530(18) 0.0450(16) -0.0033(14) 0.0093(12) -0.0112(13)
F25 0.0310(15) 0.0467(18) 0.0530(18) 0.0060(14) -0.0023(13) -0.0058(13)
F26 0.0296(15) 0.0502(19) 0.078(2) -0.0004(16) -0.0052(15) 0.0060(13)
F27 0.0507(19) 0.052(2) 0.076(2) 0.0107(17) -0.0111(17) 0.0114(15)
F28 0.064(2) 0.0374(17) 0.0533(19) 0.0152(14) -0.0015(16) 0.0005(15)
F29 0.063(2) 0.0408(17) 0.0522(19) -0.0078(14) -0.0041(16) -0.0096(15)
F30 0.0581(19) 0.0437(18) 0.0457(17) -0.0114(14) 0.0012(15) -0.0027(15)
F31 0.0372(17) 0.074(2) 0.064(2) -0.0049(18) 0.0100(15) 0.0026(16)
F32 0.0304(17) 0.098(3) 0.080(2) 0.007(2) -0.0021(16) -0.0142(17)
F33 0.071(2) 0.082(3) 0.056(2) 0.0041(19) 0.0034(18) -0.033(2)
F34 0.175(5) 0.069(3) 0.125(4) 0.020(3) -0.101(4) 0.008(3)
F35 0.0408(15) 0.0312(14) 0.0321(14) -0.0001(11) -0.0085(12) 0.0019(12)
F36 0.065(2) 0.0352(17) 0.0589(19) 0.0073(14) -0.0116(16) 0.0032(15)
F37 0.076(2) 0.0313(17) 0.064(2) -0.0057(15) -0.0083(17) -0.0079(15)
F38 0.0560(19) 0.0533(19) 0.0490(18) -0.0037(15) -0.0192(15) -0.0174(15)
F39 0.0246(16) 0.065(2) 0.117(3) -0.022(2) 0.0040(17) 0.0093(15)
F40 0.0299(16) 0.078(2) 0.078(2) 0.0017(19) -0.0101(15) -0.0106(16)
F41 0.0457(17) 0.054(2) 0.0571(19) -0.0023(15) -0.0109(15) -0.0174(15)
F42 0.074(2) 0.057(2) 0.0473(18) 0.0026(16) -0.0070(17) 0.0025(17)
F43 0.085(3) 0.072(2) 0.049(2) -0.0209(17) -0.0202(18) -0.001(2)
F44 0.065(2) 0.047(2) 0.085(3) -0.0259(18) -0.0126(19) 0.0055(16)
F45 0.076(2) 0.046(2) 0.086(3) 0.0066(18) -0.017(2) 0.0089(18)
F46 0.072(2) 0.0501(19) 0.0444(18) -0.0007(14) -0.0174(16) 0.0108(16)
F47 0.0352(14) 0.0339(15) 0.0385(15) -0.0086(12) 0.0089(12) -0.0062(12)
F48 0.066(3) 0.079(3) 0.189(5) -0.031(3) -0.068(3) 0.033(2)
F49 0.180(5) 0.087(3) 0.070(3) 0.035(2) -0.029(3) -0.039(3)
F50 0.0422(16) 0.0377(16) 0.0449(16) -0.0099(13) 0.0040(13) -0.0083(13)
F51 0.0419(17) 0.0526(19) 0.061(2) -0.0024(16) 0.0147(15) -0.0015(14)
F52 0.075(2) 0.0226(15) 0.082(2) 0.0039(15) -0.0123(19) 0.0015(15)
F53 0.064(2) 0.060(2) 0.066(2) 0.0039(17) -0.0216(17) -0.0283(17)
F54 0.0408(19) 0.053(2) 0.113(3) -0.010(2) 0.009(2) -0.0055(16)
C1 0.028(2) 0.033(2) 0.030(2) -0.0051(19) -0.0022(19) 0.0022(19)
C2 0.031(2) 0.026(2) 0.051(3) -0.004(2) -0.007(2) -0.002(2)
C3 0.025(2) 0.047(3) 0.049(3) -0.006(2) -0.004(2) 0.002(2)
C4 0.032(3) 0.032(3) 0.052(3) 0.011(2) -0.009(2) 0.006(2)
C5 0.045(3) 0.039(3) 0.038(3) 0.007(2) 0.000(2) 0.002(2)
C6 0.040(3) 0.026(2) 0.023(2) 0.0019(18) 0.0000(19) 0.0033(19)
C7 0.037(3) 0.029(2) 0.038(3) 0.004(2) -0.002(2) -0.005(2)
C8 0.039(3) 0.040(3) 0.036(3) 0.004(2) -0.005(2) -0.003(2)
C9 0.040(3) 0.046(3) 0.041(3) 0.003(2) 0.002(2) -0.002(2)
C10 0.035(3) 0.064(4) 0.047(3) 0.014(3) -0.005(2) -0.018(3)
C11 0.049(3) 0.044(3) 0.042(3) 0.011(2) -0.012(2) -0.017(3)
C12 0.038(3) 0.045(3) 0.032(3) 0.005(2) -0.002(2) -0.008(2)
C13 0.028(2) 0.038(3) 0.032(2) -0.001(2) 0.0002(19) 0.000(2)
C14 0.026(2) 0.035(3) 0.036(3) -0.004(2) -0.0014(19) 0.0020(19)
C15 0.025(2) 0.051(3) 0.055(3) -0.005(3) 0.002(2) 0.008(2)
C16 0.020(2) 0.069(4) 0.056(3) 0.007(3) -0.004(2) -0.013(2)
C17 0.041(3) 0.036(3) 0.040(3) -0.001(2) -0.003(2) -0.015(2)
C18 0.032(2) 0.035(3) 0.032(2) 0.006(2) 0.001(2) -0.006(2)
C19 0.027(2) 0.045(3) 0.042(3) -0.007(2) 0.001(2) 0.001(2)
C20 0.040(3) 0.050(3) 0.041(3) 0.002(3) 0.000(2) 0.011(2)
C21 0.052(3) 0.053(4) 0.046(3) -0.017(3) -0.004(3) 0.006(3)
C22 0.046(3) 0.042(3) 0.064(4) -0.011(3) -0.006(3) 0.003(3)
C23 0.045(3) 0.040(3) 0.060(4) 0.005(3) -0.007(3) 0.005(2)
C24 0.042(3) 0.046(3) 0.043(3) -0.007(2) -0.008(2) 0.007(2)
C25 0.027(2) 0.030(2) 0.033(2) -0.0009(19) 0.0017(19) 0.0006(19)
C26 0.028(2) 0.040(3) 0.035(3) -0.002(2) -0.003(2) 0.002(2)
C27 0.055(3) 0.024(2) 0.043(3) 0.003(2) -0.009(2) 0.004(2)
C28 0.046(3) 0.028(3) 0.053(3) -0.003(2) -0.003(3) -0.005(2)
C29 0.037(3) 0.035(3) 0.038(3) -0.003(2) -0.006(2) -0.008(2)
C30 0.024(2) 0.033(2) 0.031(2) -0.0004(19) -0.0007(18) -0.0033(18)
C31 0.044(3) 0.036(3) 0.042(3) -0.006(2) -0.014(2) -0.007(2)
C33 0.064(4) 0.045(4) 0.106(6) -0.013(4) -0.051(4) 0.012(3)
C34 0.119(7) 0.043(4) 0.091(6) -0.002(4) -0.067(5) 0.011(4)
C35 0.135(7) 0.048(4) 0.043(4) 0.017(3) -0.033(4) -0.017(4)
C36 0.055(4) 0.050(3) 0.047(3) 0.000(3) -0.011(3) -0.012(3)
C37 0.022(2) 0.022(2) 0.022(2) -0.0004(16) -0.0022(16) 0.0004(16)
C38 0.029(2) 0.026(2) 0.025(2) 0.0014(17) -0.0055(18) 0.0000(18)
C39 0.022(2) 0.040(3) 0.028(2) 0.001(2) -0.0038(18) 0.0046(19)
C40 0.033(2) 0.031(3) 0.031(2) 0.003(2) -0.009(2) 0.012(2)
C41 0.035(2) 0.024(2) 0.035(2) 0.0058(19) -0.005(2) 0.0000(19)
C42 0.028(2) 0.025(2) 0.024(2) 0.0020(17) -0.0042(17) -0.0011(17)
C43 0.028(2) 0.024(2) 0.029(2) 0.0069(18) -0.0050(18) -0.0055(18)
C44 0.046(3) 0.032(3) 0.024(2) 0.0082(19) -0.006(2) -0.009(2)
C45 0.043(3) 0.038(3) 0.038(3) 0.014(2) -0.011(2) -0.017(2)
C46 0.029(2) 0.044(3) 0.045(3) 0.017(2) -0.002(2) -0.008(2)
C47 0.039(3) 0.036(3) 0.032(3) 0.010(2) 0.009(2) 0.001(2)
C48 0.035(2) 0.025(2) 0.032(2) 0.0035(19) -0.003(2) -0.0060(19)
C49 0.020(2) 0.025(2) 0.026(2) -0.0047(17) 0.0047(16) -0.0037(16)
C50 0.022(2) 0.024(2) 0.031(2) -0.0015(18) 0.0018(18) -0.0012(17)
C51 0.035(3) 0.028(2) 0.041(3) 0.004(2) 0.004(2) -0.001(2)
C52 0.033(3) 0.026(2) 0.050(3) -0.008(2) 0.010(2) -0.011(2)
C53 0.022(2) 0.039(3) 0.040(3) -0.009(2) 0.0022(19) -0.011(2)
C54 0.018(2) 0.038(3) 0.030(2) -0.0077(19) 0.0056(17) -0.0053(18)
C55 0.021(2) 0.033(2) 0.031(2) -0.0050(19) -0.0041(18) -0.0052(18)
C56 0.022(2) 0.043(3) 0.035(3) -0.008(2) -0.0048(19) -0.005(2)
C57 0.022(2) 0.046(3) 0.047(3) -0.008(2) -0.009(2) -0.008(2)
C58 0.050(3) 0.037(3) 0.039(3) -0.003(2) -0.022(2) -0.001(2)
C59 0.049(3) 0.044(3) 0.029(3) -0.003(2) -0.006(2) -0.015(2)
C60 0.028(2) 0.039(3) 0.033(2) -0.006(2) -0.0005(19) -0.007(2)
C61 0.023(2) 0.022(2) 0.021(2) 0.0039(16) -0.0004(16) -0.0029(16)
C62 0.026(2) 0.023(2) 0.026(2) 0.0015(17) -0.0035(17) 0.0008(17)
C63 0.032(2) 0.027(2) 0.034(2) -0.0016(19) -0.0052(19) -0.0101(19)
C64 0.020(2) 0.045(3) 0.041(3) -0.001(2) -0.0036(19) -0.013(2)
C65 0.020(2) 0.032(2) 0.040(3) -0.004(2) -0.0007(19) 0.0002(18)
C66 0.019(2) 0.024(2) 0.026(2) 0.0014(17) -0.0022(16) 0.0000(16)
C67 0.0162(19) 0.029(2) 0.034(2) -0.0029(19) 0.0019(17) -0.0010(17)
C68 0.022(2) 0.031(2) 0.041(3) -0.006(2) -0.0018(19) 0.0009(18)
C69 0.035(3) 0.027(3) 0.061(3) -0.004(2) 0.000(2) -0.002(2)
C70 0.034(3) 0.033(3) 0.057(3) -0.015(2) 0.002(2) -0.004(2)
C71 0.028(2) 0.049(3) 0.036(3) -0.015(2) -0.003(2) -0.006(2)
C72 0.022(2) 0.033(3) 0.037(3) -0.002(2) -0.0007(19) 0.0006(18)
C73 0.042(3) 0.031(3) 0.046(3) -0.002(2) -0.008(2) 0.004(2)
C74 0.044(3) 0.041(3) 0.049(3) -0.010(2) -0.009(2) 0.006(2)
C75 0.043(3) 0.064(4) 0.042(3) -0.010(3) -0.005(2) 0.005(3)
C76 0.041(3) 0.033(3) 0.049(3) -0.004(2) 0.010(2) 0.004(2)
C77 0.047(3) 0.053(4) 0.039(3) 0.006(3) 0.007(2) 0.022(3)
C78 0.041(3) 0.029(3) 0.038(3) -0.006(2) 0.003(2) 0.003(2)
C79 0.053(3) 0.040(3) 0.042(3) 0.000(2) -0.004(2) -0.012(2)
C80 0.062(4) 0.070(4) 0.058(4) 0.018(3) 0.002(3) 0.019(3)
C81 0.065(4) 0.055(4) 0.086(5) -0.016(3) -0.038(4) -0.006(3)
C82 0.038(3) 0.036(3) 0.044(3) -0.002(2) -0.009(2) -0.002(2)
C83 0.065(4) 0.047(3) 0.041(3) -0.015(3) -0.014(3) 0.012(3)
C84 0.039(3) 0.086(5) 0.043(3) -0.010(3) 0.004(3) 0.003(3)
C85 0.052(3) 0.078(5) 0.030(3) 0.005(3) -0.005(2) -0.013(3)
C86 0.046(3) 0.050(3) 0.035(3) 0.005(2) -0.003(2) -0.011(3)
C87 0.043(3) 0.038(3) 0.035(3) 0.000(2) -0.004(2) -0.003(2)
C88 0.056(4) 0.035(3) 0.067(4) -0.003(3) 0.014(3) 0.001(3)
C89 0.061(4) 0.126(7) 0.057(4) 0.012(4) 0.008(3) -0.040(4)
C90 0.084(5) 0.066(5) 0.079(5) -0.031(4) -0.007(4) 0.014(4)
C91 0.040(3) 0.023(2) 0.066(4) 0.006(2) -0.013(3) -0.005(2)
C92 0.063(4) 0.027(3) 0.086(5) 0.018(3) -0.034(3) -0.014(3)
C93 0.154(8) 0.052(4) 0.079(5) 0.014(4) -0.058(5) -0.042(5)
C94 0.071(4) 0.029(3) 0.084(5) 0.008(3) 0.003(4) 0.006(3)
C95 0.114(6) 0.066(5) 0.066(5) -0.009(4) 0.011(4) 0.003(4)
C96 0.080(6) 0.029(3) 0.155(8) 0.013(4) 0.045(6) 0.007(3)
C97 0.048(5) 0.039(4) 0.243(14) 0.045(6) -0.023(7) 0.006(3)
C98 0.074(5) 0.045(4) 0.183(10) 0.044(5) -0.081(6) -0.023(4)
C99 0.041(3) 0.039(3) 0.075(4) -0.015(3) -0.024(3) 0.005(2)
C100 0.040(5) 0.088(7) 0.51(3) 0.069(11) -0.021(9) 0.017(5)

loop_
_atom_type_symbol
_atom_type_description
_atom_type_scat_dispersion_real
_atom_type_scat_dispersion_imag
_atom_type_scat_source
C C 0.0033 0.0016 'International Tables Vol C Tables 4.2.6.8 and 6.1.1.4'
H H 0.0000 0.0000 'International Tables Vol C Tables 4.2.6.8 and 6.1.1.4'
F F 0.0171 0.0103 'International Tables Vol C Tables 4.2.6.8 and 6.1.1.4'
Al Al 0.0645 0.0514 'International Tables Vol C Tables 4.2.6.8 and 6.1.1.4'
P P 0.1023 0.0942 'International Tables Vol C Tables 4.2.6.8 and 6.1.1.4'

loop_
_geom_angle_atom_site_label_1
_geom_angle_atom_site_label_2
_geom_angle_atom_site_label_3
_geom_angle
C13 Al1 C1 115.0(2)
C13 Al1 C25 114.99(19)
C1 Al1 C25 113.44(19)
C37 Al2 C49 118.09(18)
C37 Al2 C61 115.62(17)
C49 Al2 C61 114.95(17)
P1A P1 C82 92.5(5)
P1A P1 C73 70.2(5)
C82 P1 C73 116.0(2)
P1A P1 C91 68.8(5)
C82 P1 C91 119.8(2)
C73 P1 C91 110.1(2)
P1 P1A C91 78.6(6)
P1 P1A C73 77.0(5)
C91 P1A C73 117.6(5)
P1 P1A C82 58.6(5)
C91 P1A C82 109.2(5)
C73 P1A C82 104.9(5)
P1 P1A C94 112.1(6)
C91 P1A C94 36.2(3)
C73 P1A C94 111.4(5)
C82 P1A C94 139.1(5)
C2 C1 C6 116.1(4)
C2 C1 Al1 113.2(3)
C6 C1 Al1 130.6(3)
F25 C2 C3 116.7(4)
F25 C2 C1 119.4(4)
C3 C2 C1 123.8(5)
F26 C3 C4 120.5(4)
F26 C3 C2 121.1(5)
C4 C3 C2 118.4(4)
F27 C4 C5 121.5(5)
F27 C4 C3 119.2(4)
C5 C4 C3 119.1(4)
C4 C5 F28 117.9(4)
C4 C5 C6 123.3(5)
F28 C5 C6 118.7(4)
C5 C6 C1 119.0(4)
C5 C6 C7 116.5(4)
C1 C6 C7 124.5(4)
C12 C7 C8 116.6(4)
C12 C7 C6 121.4(4)
C8 C7 C6 122.0(4)
F30 C8 C9 119.2(5)
F30 C8 C7 118.6(4)
C9 C8 C7 122.2(5)
F31 C9 C10 120.6(5)
F31 C9 C8 120.1(5)
C10 C9 C8 119.3(5)
F32 C10 C11 119.0(5)
F32 C10 C9 120.4(5)
C11 C10 C9 120.6(5)
F53 C11 C10 120.7(5)
F53 C11 C12 120.1(5)
C10 C11 C12 119.2(5)
F29 C12 C7 120.2(4)
F29 C12 C11 117.8(5)
C7 C12 C11 122.0(5)
C18 C13 C14 114.6(4)
C18 C13 Al1 112.9(3)
C14 C13 Al1 132.5(4)
C15 C14 C13 121.0(5)
C15 C14 C19 116.7(4)
C13 C14 C19 122.3(4)
F39 C15 C16 117.8(5)
F39 C15 C14 120.3(5)
C16 C15 C14 121.8(5)
C17 C16 F40 121.4(5)
C17 C16 C15 119.0(4)
F40 C16 C15 119.6(5)
F41 C17 C16 120.2(4)
F41 C17 C18 120.6(5)
C16 C17 C18 119.1(5)
F47 C18 C17 116.0(4)
F47 C18 C13 119.6(4)
C17 C18 C13 124.3(4)
C24 C19 C20 116.5(5)
C24 C19 C14 120.3(5)
C20 C19 C14 123.3(5)
F42 C20 C21 118.0(5)
F42 C20 C19 119.2(5)
C21 C20 C19 122.8(5)
F43 C21 C20 120.6(5)
F43 C21 C22 120.3(5)
C20 C21 C22 119.0(5)
F44 C22 C23 119.9(5)
F44 C22 C21 120.6(5)
C23 C22 C21 119.5(5)
F45 C23 C24 120.9(5)
F45 C23 C22 119.4(5)
C24 C23 C22 119.7(5)
F46 C24 C23 118.3(5)
F46 C24 C19 119.3(5)
C23 C24 C19 122.4(5)
C26 C25 C30 114.5(4)
C26 C25 Al1 114.5(3)
C30 C25 Al1 131.0(3)
F35 C26 C27 118.3(4)
F35 C26 C25 117.1(4)
C27 C26 C25 124.5(4)
C28 C27 F36 120.0(5)
C28 C27 C26 120.0(5)
F36 C27 C26 119.9(5)
C27 C28 F37 120.8(5)
C27 C28 C29 118.9(5)
F37 C28 C29 120.2(5)
F38 C29 C28 118.8(4)
F38 C29 C30 119.2(4)
C28 C29 C30 121.9(4)
C25 C30 C29 119.9(4)
C25 C30 C31 125.0(4)
C29 C30 C31 115.1(4)
C36 C31 C99 117.3(5)
C36 C31 C30 123.8(5)
C99 C31 C30 118.9(5)
F48 C33 C34 119.0(7)
F48 C33 C99 119.7(8)
C34 C33 C99 121.3(7)
F34 C34 C33 122.3(9)
F34 C34 C35 117.8(9)
C33 C34 C35 119.7(6)
F49 C35 C36 120.2(8)
F49 C35 C34 122.2(7)
C36 C35 C34 117.5(7)
C31 C36 F33 118.8(5)
C31 C36 C35 123.9(6)
F33 C36 C35 117.2(6)
C38 C37 C42 114.4(4)
C38 C37 Al2 114.8(3)
C42 C37 Al2 130.4(3)
F1 C38 C37 118.7(4)
F1 C38 C39 115.5(4)
C37 C38 C39 125.7(4)
F2 C39 C40 120.5(4)
F2 C39 C38 121.2(4)
C40 C39 C38 118.3(4)
F3 C40 C39 120.8(4)
F3 C40 C41 119.7(4)
C39 C40 C41 119.6(4)
F4 C41 C40 118.2(4)
F4 C41 C42 120.3(4)
C40 C41 C42 121.5(4)
C41 C42 C37 120.4(4)
C41 C42 C43 116.7(4)
C37 C42 C43 122.8(4)
C48 C43 C44 116.3(4)
C48 C43 C42 122.0(4)
C44 C43 C42 121.7(4)
F5 C44 C43 120.2(4)
F5 C44 C45 117.8(4)
C43 C44 C45 122.0(5)
F6 C45 C46 120.6(5)
F6 C45 C44 120.5(5)
C46 C45 C44 118.9(5)
F7 C46 C47 120.7(5)
F7 C46 C45 118.6(5)
C47 C46 C45 120.8(4)
F51 C47 C46 119.8(4)
F51 C47 C48 121.2(5)
C46 C47 C48 119.0(4)
F50 C48 C47 118.1(4)
F50 C48 C43 118.9(4)
C47 C48 C43 123.0(4)
C50 C49 C54 115.2(4)
C50 C49 Al2 113.0(3)
C54 C49 Al2 131.5(3)
F16 C50 C51 115.8(4)
F16 C50 C49 119.4(4)
C51 C50 C49 124.8(4)
F17 C51 C50 121.2(4)
F17 C51 C52 119.9(4)
C50 C51 C52 118.9(4)
F18 C52 C53 121.6(4)
F18 C52 C51 119.8(5)
C53 C52 C51 118.6(4)
F19 C53 C52 117.4(4)
F19 C53 C54 120.6(4)
C52 C53 C54 122.0(4)
C53 C54 C49 120.5(4)
C53 C54 C55 117.8(4)
C49 C54 C55 121.7(4)
C56 C55 C60 116.8(4)
C56 C55 C54 121.2(4)
C60 C55 C54 121.9(4)
F20 C56 C57 119.3(4)
F20 C56 C55 118.9(4)
C57 C56 C55 121.7(5)
C56 C57 F21 121.2(5)
C56 C57 C58 120.5(4)
F21 C57 C58 118.3(4)
F22 C58 C57 120.9(5)
F22 C58 C59 118.9(5)
C57 C58 C59 120.1(5)
F23 C59 C60 121.2(5)
F23 C59 C58 120.8(5)
C60 C59 C58 118.0(5)
F24 C60 C59 118.1(4)
F24 C60 C55 119.2(4)
C59 C60 C55 122.7(4)
C62 C61 C66 115.4(4)
C62 C61 Al2 114.1(3)
C66 C61 Al2 130.4(3)
F12 C62 C61 119.8(4)
F12 C62 C63 116.0(4)
C61 C62 C63 124.2(4)
F13 C63 C64 120.1(4)
F13 C63 C62 120.8(4)
C64 C63 C62 119.1(4)
F14 C64 C63 120.0(4)
F14 C64 C65 121.4(4)
C63 C64 C65 118.7(4)
F15 C65 C64 117.7(4)
F15 C65 C66 120.0(4)
C64 C65 C66 122.3(4)
C65 C66 C61 120.3(4)
C65 C66 C67 115.5(4)
C61 C66 C67 124.1(4)
C68 C67 C72 116.4(4)
C68 C67 C66 120.2(4)
C72 C67 C66 123.3(4)
F8 C68 C69 118.4(4)
F8 C68 C67 119.5(4)
C69 C68 C67 122.1(5)
F52 C69 C68 120.1(5)
F52 C69 C70 120.0(5)
C68 C69 C70 119.9(5)
F9 C70 C71 120.9(5)
F9 C70 C69 119.1(5)
C71 C70 C69 120.0(5)
F10 C71 C70 120.2(5)
F10 C71 C72 120.0(5)
C70 C71 C72 119.7(5)
F11 C72 C71 118.8(4)
F11 C72 C67 119.4(4)
C71 C72 C67 121.7(4)
C78 C73 C74 121.3(5)
C78 C73 P1A 129.7(5)
C74 C73 P1A 102.4(5)
C78 C73 P1 114.5(4)
C74 C73 P1 124.2(4)
P1A C73 P1 32.8(3)
C75 C74 C73 116.5(5)
C75 C74 C81 119.0(5)
C73 C74 C81 124.5(5)
C77 C75 C74 124.2(5)
C78 C76 C77 121.4(5)
C75 C77 C76 117.6(5)
C75 C77 C80 121.5(6)
C76 C77 C80 120.9(6)
C76 C78 C73 118.9(5)
C76 C78 C79 118.4(5)
C73 C78 C79 122.7(4)
C87 C82 C83 120.2(5)
C87 C82 P1 125.5(4)
C83 C82 P1 114.4(4)
C87 C82 P1A 101.5(4)
C83 C82 P1A 135.3(5)
P1 C82 P1A 28.9(2)
C84 C83 C82 117.5(5)
C84 C83 C90 118.1(6)
C82 C83 C90 124.3(6)
C85 C84 C83 122.7(5)
C84 C85 C86 118.7(5)
C84 C85 C89 121.7(6)
C86 C85 C89 119.6(6)
C85 C86 C87 122.4(6)
C86 C87 C82 118.4(5)
C86 C87 C88 117.6(5)
C82 C87 C88 124.0(5)
C94 C91 C92 121.6(6)
C94 C91 P1A 95.5(5)
C92 C91 P1A 142.7(6)
C94 C91 P1 125.2(5)
C92 C91 P1 112.4(5)
P1A C91 P1 32.6(3)
C98 C92 C91 118.4(7)
C98 C92 C93 117.9(7)
C91 C92 C93 123.7(6)
C91 C94 C96 116.1(7)
C91 C94 C95 122.9(6)
C96 C94 C95 121.1(7)
C91 C94 P1A 48.3(4)
C96 C94 P1A 164.3(7)
C95 C94 P1A 74.6(5)
C97 C96 C94 123.9(9)
C96 C97 C98 117.7(8)
C96 C97 C100 119.1(14)
C98 C97 C100 123.2(13)
C97 C98 C92 122.2(8)
F54 C99 C33 119.0(6)
F54 C99 C31 120.8(5)
C33 C99 C31 120.1(7)

loop_
_geom_bond_atom_site_label_1
_geom_bond_atom_site_label_2
_geom_bond_distance
Al1 C13 1.991(5)
Al1 C1 2.003(5)
Al1 C25 2.026(5)
Al2 C37 1.999(4)
Al2 C49 2.005(4)
Al2 C61 2.007(4)
P1 P1A 1.005(9)
P1 C82 1.778(5)
P1 C73 1.806(5)
P1 C91 1.827(5)
P1A C91 1.738(10)
P1A C73 1.744(10)
P1A C82 2.080(10)
P1A C94 2.318(11)
F1 C38 1.359(5)
F2 C39 1.339(5)
F3 C40 1.334(5)
F4 C41 1.332(5)
F5 C44 1.332(5)
F6 C45 1.333(6)
F7 C46 1.341(5)
F8 C68 1.330(5)
F9 C70 1.335(6)
F10 C71 1.334(6)
F11 C72 1.324(5)
F12 C62 1.352(5)
F13 C63 1.339(5)
F14 C64 1.332(5)
F15 C65 1.342(5)
F16 C50 1.350(5)
F17 C51 1.335(5)
F18 C52 1.325(5)
F19 C53 1.340(5)
F20 C56 1.334(5)
F21 C57 1.354(5)
F22 C58 1.339(6)
F23 C59 1.324(5)
F24 C60 1.338(5)
F25 C2 1.324(5)
F26 C3 1.332(5)
F27 C4 1.340(5)
F28 C5 1.366(6)
F29 C12 1.324(6)
F30 C8 1.352(6)
F31 C9 1.327(6)
F32 C10 1.340(6)
F33 C36 1.360(7)
F34 C34 1.302(8)
F35 C26 1.347(5)
F36 C27 1.358(5)
F37 C28 1.350(6)
F38 C29 1.355(5)
F39 C15 1.349(6)
F40 C16 1.350(5)
F41 C17 1.337(6)
F42 C20 1.343(6)
F43 C21 1.329(6)
F44 C22 1.331(6)
F45 C23 1.330(6)
F46 C24 1.331(6)
F47 C18 1.337(5)
F48 C33 1.330(8)
F49 C35 1.318(8)
F50 C48 1.340(5)
F51 C47 1.336(6)
F52 C69 1.340(6)
F53 C11 1.336(6)
F54 C99 1.298(7)
C1 C2 1.395(6)
C1 C6 1.410(6)
C2 C3 1.387(7)
C3 C4 1.378(7)
C4 C5 1.359(7)
C5 C6 1.388(6)
C6 C7 1.473(7)
C7 C12 1.373(7)
C7 C8 1.390(7)
C8 C9 1.378(7)
C9 C10 1.366(8)
C10 C11 1.364(8)
C11 C12 1.395(7)
C13 C18 1.390(7)
C13 C14 1.392(6)
C14 C15 1.380(7)
C14 C19 1.511(7)
C15 C16 1.375(8)
C16 C17 1.343(7)
C17 C18 1.384(7)
C19 C24 1.371(7)
C19 C20 1.379(7)
C20 C21 1.372(8)
C21 C22 1.377(8)
C22 C23 1.377(8)
C23 C24 1.370(8)
C25 C26 1.399(7)
C25 C30 1.399(6)
C26 C27 1.360(7)
C27 C28 1.339(7)
C28 C29 1.367(7)
C29 C30 1.401(6)
C30 C31 1.480(7)
C31 C36 1.355(7)
C31 C99 1.397(7)
C33 C34 1.359(11)
C33 C99 1.387(9)
C34 C35 1.397(11)
C35 C36 1.391(8)
C37 C38 1.374(6)
C37 C42 1.416(6)
C38 C39 1.386(6)
C39 C40 1.350(7)
C40 C41 1.382(6)
C41 C42 1.389(6)
C42 C43 1.488(6)
C43 C48 1.380(6)
C43 C44 1.382(6)
C44 C45 1.388(7)
C45 C46 1.370(7)
C46 C47 1.365(7)
C47 C48 1.369(6)
C49 C50 1.384(6)
C49 C54 1.414(6)
C50 C51 1.368(6)
C51 C52 1.389(7)
C52 C53 1.372(7)
C53 C54 1.384(6)
C54 C55 1.488(6)
C55 C56 1.381(6)
C55 C60 1.381(6)
C56 C57 1.352(7)
C57 C58 1.371(7)
C58 C59 1.381(7)
C59 C60 1.379(7)
C61 C62 1.368(6)
C61 C66 1.412(6)
C62 C63 1.395(6)
C63 C64 1.361(7)
C64 C65 1.371(6)
C65 C66 1.382(6)
C66 C67 1.478(6)
C67 C68 1.385(6)
C67 C72 1.391(6)
C68 C69 1.369(7)
C69 C70 1.369(8)
C70 C71 1.365(7)
C71 C72 1.378(7)
C73 C78 1.406(7)
C73 C74 1.414(7)
C74 C75 1.379(8)
C74 C81 1.496(8)
C75 C77 1.377(8)
C76 C78 1.378(7)
C76 C77 1.404(8)
C77 C80 1.496(8)
C78 C79 1.506(7)
C82 C87 1.395(7)
C82 C83 1.402(8)
C83 C84 1.392(9)
C83 C90 1.496(8)
C84 C85 1.343(9)
C85 C86 1.365(8)
C85 C89 1.523(8)
C86 C87 1.372(7)
C87 C88 1.518(7)
C91 C94 1.376(9)
C91 C92 1.385(8)
C92 C98 1.377(10)
C92 C93 1.501(10)
C94 C96 1.398(10)
C94 C95 1.500(10)
C96 C97 1.352(14)
C97 C98 1.356(14)
C97 C100 1.506(11)
